data_7051583
loop_
_publ_author_name
'Jin, Guoxia'
'Jones, Cameron'
'Junk, Peter C.'
'Lippert, Kai-Alexander'
'Rose, Richard P.'
'Stasch, Andreas'

_publ_section_title
;
 Synthesis and characterisation of bulky guanidines and
 phosphaguanidines: precursors for low oxidation state metallacycles
;
_journal_issue 1
_journal_name_full 'New Journal of Chemistry'
_journal_page_first 64
_journal_paper_doi 10.1039/b809120j
_journal_volume 33
_journal_year 2009
_chemical_formula_sum 'C56 H80 Cl6 N6'
_chemical_formula_weight 1049.96
_chemical_name_systematic
;
?
;
_space_group_IT_number 14
_symmetry_cell_setting monoclinic
_symmetry_space_group_name_Hall '-P 2ybc'
_symmetry_space_group_name_H-M 'P 1 21/c 1'
_atom_sites_solution_hydrogens geom
_atom_sites_solution_primary direct
_atom_sites_solution_secondary difmap
_audit_creation_method SHELXL-97
_cell_angle_alpha 90.00
_cell_angle_beta 91.97(3)
_cell_angle_gamma 90.00
_cell_formula_units_Z 2
_cell_length_a 13.042(3)
_cell_length_b 12.030(2)
_cell_length_c 18.989(4)
_cell_measurement_temperature 150(2)
_cell_volume 2977.5(11)
_computing_structure_refinement 'SHELXL-97 (Sheldrick, 1997)'
_computing_structure_solution 'SHELXS-97 (Sheldrick, 1990)'
_diffrn_ambient_temperature 150(2)
_diffrn_measured_fraction_theta_full 0.995
_diffrn_measured_fraction_theta_max 0.995
_diffrn_measurement_device_type 'Nonius Kappa CCD'
_diffrn_radiation_monochromator graphite
_diffrn_radiation_source 'fine-focus sealed tube'
_diffrn_radiation_type MoK\a
_diffrn_radiation_wavelength 0.71073
_diffrn_reflns_av_R_equivalents 0.0272
_diffrn_reflns_av_sigmaI/netI 0.0406
_diffrn_reflns_limit_h_max 15
_diffrn_reflns_limit_h_min -15
_diffrn_reflns_limit_k_max 14
_diffrn_reflns_limit_k_min -14
_diffrn_reflns_limit_l_max 22
_diffrn_reflns_limit_l_min -22
_diffrn_reflns_number 10581
_diffrn_reflns_theta_full 25.50
_diffrn_reflns_theta_max 25.50
_diffrn_reflns_theta_min 3.11
_exptl_absorpt_coefficient_mu 0.328
_exptl_absorpt_correction_T_max 0.977
_exptl_absorpt_correction_T_min 0.902
_exptl_absorpt_correction_type multi-scan
_exptl_absorpt_process_details 'Sortav (Blessing, 1995)'
_exptl_crystal_colour colourless
_exptl_crystal_density_diffrn 1.171
_exptl_crystal_density_method 'not measured'
_exptl_crystal_description plate
_exptl_crystal_F_000 1120
_exptl_crystal_size_max 0.25
_exptl_crystal_size_mid 0.25
_exptl_crystal_size_min 0.07
_refine_diff_density_max 0.347
_refine_diff_density_min -0.378
_refine_diff_density_rms 0.040
_refine_ls_extinction_method none
_refine_ls_goodness_of_fit_ref 1.024
_refine_ls_hydrogen_treatment constr
_refine_ls_matrix_type full
_refine_ls_number_parameters 315
_refine_ls_number_reflns 5520
_refine_ls_number_restraints 0
_refine_ls_restrained_S_all 1.024
_refine_ls_R_factor_all 0.0665
_refine_ls_R_factor_gt 0.0465
_refine_ls_shift/su_max 0.000
_refine_ls_shift/su_mean 0.000
_refine_ls_structure_factor_coef Fsqd
_refine_ls_weighting_details 'calc w=1/[\s^2^(Fo^2^)+(0.0448P)^2^+1.4282P] where P=(Fo^2^+2Fc^2^)/3'
_refine_ls_weighting_scheme calc
_refine_ls_wR_factor_gt 0.1053
_refine_ls_wR_factor_ref 0.1147
_reflns_number_gt 4235
_reflns_number_total 5520
_reflns_threshold_expression >2sigma(I)
_cod_data_source_file b809120j.txt
_cod_data_source_block compound4
_cod_original_cell_volume 2977.7(10)
_cod_original_sg_symbol_H-M P2(1)/c
_cod_database_code 7051583

loop_
_symmetry_equiv_pos_as_xyz
'x, y, z'
'-x, y+1/2, -z+1/2'
'-x, -y, -z'
'x, -y-1/2, z-1/2'

loop_
_atom_site_label
_atom_site_type_symbol
_atom_site_fract_x
_atom_site_fract_y
_atom_site_fract_z
_atom_site_U_iso_or_equiv
_atom_site_adp_type
_atom_site_occupancy
_atom_site_symmetry_multiplicity
_atom_site_calc_flag
_atom_site_refinement_flags
_atom_site_disorder_assembly
_atom_site_disorder_group
Cl1 Cl 0.42102(5) 0.77078(6) 0.18205(4) 0.0691(2) Uani 1 1 d . . .
N1 N 0.22083(10) 0.48458(12) -0.03593(7) 0.0233(3) Uani 1 1 d . . .
H1 H 0.1639 0.4458 -0.0413 0.028 Uiso 1 1 calc R . .
C1 C 0.30884(12) 0.43478(14) -0.05801(8) 0.0207(4) Uani 1 1 d . . .
Cl2 Cl 0.47336(5) 0.90686(7) 0.06482(4) 0.0736(2) Uani 1 1 d . . .
N2 N 0.31115(10) 0.35102(12) -0.10010(7) 0.0229(3) Uani 1 1 d . . .
C2 C 0.21126(12) 0.59318(14) -0.00496(9) 0.0232(4) Uani 1 1 d . . .
Cl3 Cl 0.58130(8) 0.93671(7) 0.19738(5) 0.1003(3) Uani 1 1 d . . .
N3 N 0.40059(10) 0.48189(12) -0.03213(7) 0.0222(3) Uani 1 1 d . . .
C3 C 0.17535(13) 0.60071(15) 0.06421(9) 0.0261(4) Uani 1 1 d . . .
C4 C 0.16393(14) 0.70606(16) 0.09325(10) 0.0332(4) Uani 1 1 d . . .
H4 H 0.1389 0.7130 0.1395 0.040 Uiso 1 1 calc R . .
C5 C 0.18814(15) 0.80048(17) 0.05629(11) 0.0377(5) Uani 1 1 d . . .
H5 H 0.1800 0.8716 0.0771 0.045 Uiso 1 1 calc R . .
C6 C 0.22407(15) 0.79160(16) -0.01062(10) 0.0345(5) Uani 1 1 d . . .
H6 H 0.2416 0.8572 -0.0353 0.041 Uiso 1 1 calc R . .
C7 C 0.23549(13) 0.68844(15) -0.04319(9) 0.0276(4) Uani 1 1 d . . .
C8 C 0.15047(13) 0.49890(16) 0.10776(9) 0.0294(4) Uani 1 1 d . . .
H8 H 0.1792 0.4323 0.0839 0.035 Uiso 1 1 calc R . .
C9 C 0.19850(17) 0.5048(2) 0.18231(11) 0.0450(5) Uani 1 1 d . . .
H9A H 0.2716 0.5227 0.1798 0.068 Uiso 1 1 calc R . .
H9B H 0.1907 0.4328 0.2057 0.068 Uiso 1 1 calc R . .
H9C H 0.1640 0.5625 0.2092 0.068 Uiso 1 1 calc R . .
C10 C 0.03435(15) 0.48360(19) 0.11113(12) 0.0435(5) Uani 1 1 d . . .
H10A H 0.0042 0.5491 0.1330 0.065 Uiso 1 1 calc R . .
H10B H 0.0196 0.4175 0.1392 0.065 Uiso 1 1 calc R . .
H10C H 0.0048 0.4744 0.0633 0.065 Uiso 1 1 calc R . .
C11 C 0.27279(15) 0.68696(17) -0.11787(10) 0.0356(5) Uani 1 1 d . . .
H11 H 0.2776 0.6078 -0.1334 0.043 Uiso 1 1 calc R . .
C12 C 0.38010(17) 0.7395(2) -0.12121(12) 0.0519(6) Uani 1 1 d . . .
H12A H 0.3754 0.8194 -0.1119 0.078 Uiso 1 1 calc R . .
H12B H 0.4071 0.7276 -0.1681 0.078 Uiso 1 1 calc R . .
H12C H 0.4261 0.7049 -0.0857 0.078 Uiso 1 1 calc R . .
C13 C 0.19729(18) 0.7475(2) -0.16834(11) 0.0486(6) Uani 1 1 d . . .
H13A H 0.1930 0.8259 -0.1547 0.073 Uiso 1 1 calc R . .
H13B H 0.1294 0.7131 -0.1660 0.073 Uiso 1 1 calc R . .
H13C H 0.2213 0.7421 -0.2166 0.073 Uiso 1 1 calc R . .
C14 C 0.21878(12) 0.30803(14) -0.13176(9) 0.0231(4) Uani 1 1 d . . .
C15 C 0.15694(13) 0.23456(15) -0.09417(9) 0.0261(4) Uani 1 1 d . . .
C16 C 0.07417(14) 0.18356(16) -0.12975(10) 0.0338(4) Uani 1 1 d . . .
H16 H 0.0325 0.1329 -0.1052 0.041 Uiso 1 1 calc R . .
C17 C 0.05168(15) 0.20529(18) -0.19994(10) 0.0379(5) Uani 1 1 d . . .
H17 H -0.0049 0.1697 -0.2233 0.046 Uiso 1 1 calc R . .
C18 C 0.11160(14) 0.27890(17) -0.23596(10) 0.0341(5) Uani 1 1 d . . .
H18 H 0.0948 0.2947 -0.2840 0.041 Uiso 1 1 calc R . .
C19 C 0.19621(13) 0.33061(15) -0.20356(9) 0.0280(4) Uani 1 1 d . . .
C20 C 0.18104(14) 0.20580(15) -0.01713(10) 0.0317(4) Uani 1 1 d . . .
H20 H 0.2292 0.2635 0.0026 0.038 Uiso 1 1 calc R . .
C21 C 0.08544(18) 0.2066(2) 0.02673(12) 0.0581(7) Uani 1 1 d . . .
H21A H 0.0472 0.2756 0.0180 0.087 Uiso 1 1 calc R . .
H21B H 0.1056 0.2017 0.0768 0.087 Uiso 1 1 calc R . .
H21C H 0.0420 0.1428 0.0136 0.087 Uiso 1 1 calc R . .
C22 C 0.2343(2) 0.0949(2) -0.01169(14) 0.0717(8) Uani 1 1 d . . .
H22A H 0.1894 0.0371 -0.0320 0.108 Uiso 1 1 calc R . .
H22B H 0.2501 0.0777 0.0380 0.108 Uiso 1 1 calc R . .
H22C H 0.2981 0.0976 -0.0375 0.108 Uiso 1 1 calc R . .
C23 C 0.26298(15) 0.40676(17) -0.24600(10) 0.0371(5) Uani 1 1 d . . .
H23 H 0.3125 0.4442 -0.2124 0.045 Uiso 1 1 calc R . .
C24 C 0.20104(19) 0.49700(19) -0.28420(13) 0.0544(6) Uani 1 1 d . . .
H24A H 0.1545 0.4628 -0.3195 0.082 Uiso 1 1 calc R . .
H24B H 0.2477 0.5480 -0.3075 0.082 Uiso 1 1 calc R . .
H24C H 0.1610 0.5383 -0.2502 0.082 Uiso 1 1 calc R . .
C25 C 0.32546(19) 0.3400(2) -0.29813(13) 0.0586(7) Uani 1 1 d . . .
H25A H 0.3694 0.2868 -0.2722 0.088 Uiso 1 1 calc R . .
H25B H 0.3682 0.3907 -0.3249 0.088 Uiso 1 1 calc R . .
H25C H 0.2788 0.2998 -0.3307 0.088 Uiso 1 1 calc R . .
C26 C 0.41637(12) 0.48448(15) 0.04498(8) 0.0247(4) Uani 1 1 d . . .
H26A H 0.4293 0.4082 0.0627 0.030 Uiso 1 1 calc R . .
H26B H 0.3537 0.5129 0.0668 0.030 Uiso 1 1 calc R . .
C27 C 0.49337(12) 0.44159(15) -0.06537(9) 0.0252(4) Uani 1 1 d . . .
H27A H 0.4826 0.4416 -0.1172 0.030 Uiso 1 1 calc R . .
H27B H 0.5079 0.3644 -0.0501 0.030 Uiso 1 1 calc R . .
C28 C 0.52164(17) 0.84013(19) 0.14085(11) 0.0471(6) Uani 1 1 d . . .
H28 H 0.5737 0.7839 0.1269 0.056 Uiso 1 1 calc R . .

loop_
_atom_site_aniso_label
_atom_site_aniso_U_11
_atom_site_aniso_U_22
_atom_site_aniso_U_33
_atom_site_aniso_U_23
_atom_site_aniso_U_13
_atom_site_aniso_U_12
Cl1 0.0618(4) 0.0875(5) 0.0595(4) 0.0000(4) 0.0230(3) 0.0164(4)
N1 0.0167(7) 0.0238(8) 0.0291(8) -0.0046(6) -0.0017(6) -0.0015(6)
C1 0.0198(8) 0.0231(9) 0.0191(8) 0.0022(7) -0.0004(6) -0.0006(7)
Cl2 0.0703(5) 0.0859(5) 0.0632(4) 0.0200(4) -0.0185(3) 0.0051(4)
N2 0.0196(7) 0.0262(8) 0.0228(7) -0.0023(6) -0.0029(6) 0.0000(6)
C2 0.0177(8) 0.0255(9) 0.0260(9) -0.0041(7) -0.0043(7) 0.0017(7)
Cl3 0.1344(8) 0.0619(5) 0.1002(6) -0.0278(4) -0.0597(6) 0.0046(5)
N3 0.0171(7) 0.0285(8) 0.0208(7) -0.0046(6) -0.0015(5) -0.0005(6)
C3 0.0193(9) 0.0310(10) 0.0278(9) -0.0014(8) -0.0020(7) 0.0036(7)
C4 0.0325(10) 0.0371(11) 0.0300(10) -0.0059(9) 0.0026(8) 0.0066(8)
C5 0.0433(12) 0.0277(11) 0.0419(12) -0.0113(9) 0.0001(9) 0.0056(9)
C6 0.0379(11) 0.0254(10) 0.0400(11) 0.0008(8) -0.0007(9) 0.0002(8)
C7 0.0260(9) 0.0276(10) 0.0290(10) 0.0002(8) -0.0028(7) 0.0024(8)
C8 0.0254(9) 0.0341(11) 0.0291(10) 0.0001(8) 0.0034(7) 0.0009(8)
C9 0.0469(13) 0.0518(14) 0.0361(11) 0.0075(10) -0.0033(9) -0.0056(10)
C10 0.0298(11) 0.0529(14) 0.0481(13) 0.0033(11) 0.0060(9) -0.0040(10)
C11 0.0480(12) 0.0307(11) 0.0282(10) 0.0023(8) 0.0043(9) 0.0047(9)
C12 0.0433(13) 0.0683(16) 0.0447(13) 0.0141(12) 0.0111(10) 0.0022(11)
C13 0.0602(15) 0.0493(14) 0.0355(12) 0.0095(10) -0.0096(10) -0.0007(11)
C14 0.0182(8) 0.0228(9) 0.0282(9) -0.0071(7) -0.0014(7) 0.0029(7)
C15 0.0254(9) 0.0251(9) 0.0279(9) -0.0056(8) 0.0005(7) 0.0013(7)
C16 0.0298(10) 0.0342(11) 0.0377(11) -0.0080(9) 0.0058(8) -0.0089(8)
C17 0.0277(10) 0.0493(13) 0.0367(11) -0.0163(10) -0.0018(8) -0.0096(9)
C18 0.0293(10) 0.0476(12) 0.0252(9) -0.0083(9) -0.0035(8) -0.0017(9)
C19 0.0255(9) 0.0326(10) 0.0256(9) -0.0035(8) -0.0015(7) -0.0004(8)
C20 0.0347(11) 0.0272(10) 0.0330(10) 0.0036(8) -0.0004(8) -0.0044(8)
C21 0.0491(14) 0.093(2) 0.0329(12) 0.0029(12) 0.0056(10) -0.0035(13)
C22 0.105(2) 0.0528(16) 0.0578(16) 0.0148(13) 0.0055(15) 0.0351(15)
C23 0.0371(11) 0.0459(12) 0.0278(10) 0.0022(9) -0.0061(8) -0.0085(9)
C24 0.0667(16) 0.0416(13) 0.0543(15) 0.0102(11) -0.0082(12) -0.0052(12)
C25 0.0488(14) 0.0747(18) 0.0535(14) 0.0168(13) 0.0186(11) 0.0030(13)
C26 0.0204(9) 0.0330(10) 0.0207(9) -0.0019(7) -0.0003(7) 0.0003(7)
C27 0.0187(9) 0.0336(10) 0.0231(9) -0.0066(8) -0.0006(7) 0.0009(7)
C28 0.0458(13) 0.0480(14) 0.0467(13) -0.0064(11) -0.0093(10) 0.0084(10)

loop_
_atom_type_symbol
_atom_type_description
_atom_type_scat_dispersion_real
_atom_type_scat_dispersion_imag
_atom_type_scat_source
C C 0.0033 0.0016 'International Tables Vol C Tables 4.2.6.8 and 6.1.1.4'
H H 0.0000 0.0000 'International Tables Vol C Tables 4.2.6.8 and 6.1.1.4'
N N 0.0061 0.0033 'International Tables Vol C Tables 4.2.6.8 and 6.1.1.4'
Cl Cl 0.1484 0.1585 'International Tables Vol C Tables 4.2.6.8 and 6.1.1.4'

loop_
_geom_angle_atom_site_label_1
_geom_angle_atom_site_label_2
_geom_angle_atom_site_label_3
_geom_angle
_geom_angle_site_symmetry_1
_geom_angle_site_symmetry_3
_geom_angle_publ_flag
C1 N1 C2 127.28(14) . . ?
N2 C1 N1 124.67(15) . . ?
N2 C1 N3 119.84(15) . . ?
N1 C1 N3 115.48(14) . . ?
C1 N2 C14 120.57(14) . . ?
C7 C2 C3 121.21(16) . . ?
C7 C2 N1 120.48(15) . . ?
C3 C2 N1 118.30(15) . . ?
C1 N3 C27 115.07(13) . . ?
C1 N3 C26 116.55(13) . . ?
C27 N3 C26 110.24(13) . . ?
C4 C3 C2 118.04(17) . . ?
C4 C3 C8 119.37(16) . . ?
C2 C3 C8 122.58(16) . . ?
C5 C4 C3 121.28(17) . . ?
C6 C5 C4 119.91(18) . . ?
C5 C6 C7 121.58(18) . . ?
C6 C7 C2 117.96(16) . . ?
C6 C7 C11 117.86(17) . . ?
C2 C7 C11 124.18(16) . . ?
C3 C8 C10 110.50(15) . . ?
C3 C8 C9 112.23(16) . . ?
C10 C8 C9 109.96(16) . . ?
C7 C11 C13 111.06(16) . . ?
C7 C11 C12 110.83(17) . . ?
C13 C11 C12 110.15(17) . . ?
C15 C14 C19 120.45(15) . . ?
C15 C14 N2 120.32(15) . . ?
C19 C14 N2 118.88(15) . . ?
C16 C15 C14 118.54(16) . . ?
C16 C15 C20 119.66(16) . . ?
C14 C15 C20 121.74(15) . . ?
C17 C16 C15 121.29(18) . . ?
C18 C17 C16 119.72(17) . . ?
C17 C18 C19 121.50(18) . . ?
C18 C19 C14 118.48(17) . . ?
C18 C19 C23 119.78(16) . . ?
C14 C19 C23 121.72(15) . . ?
C22 C20 C21 110.6(2) . . ?
C22 C20 C15 110.24(17) . . ?
C21 C20 C15 112.18(16) . . ?
C19 C23 C24 112.29(17) . . ?
C19 C23 C25 110.81(18) . . ?
C24 C23 C25 110.58(18) . . ?
N3 C26 C27 110.34(14) . 3_665 ?
N3 C27 C26 109.96(14) . 3_665 ?
Cl3 C28 Cl2 110.00(13) . . ?
Cl3 C28 Cl1 111.42(13) . . ?
Cl2 C28 Cl1 109.35(12) . . ?

loop_
_geom_bond_atom_site_label_1
_geom_bond_atom_site_label_2
_geom_bond_distance
_geom_bond_site_symmetry_2
_geom_bond_publ_flag
Cl1 C28 1.761(2) . ?
N1 C1 1.373(2) . ?
N1 C2 1.440(2) . ?
C1 N2 1.287(2) . ?
C1 N3 1.398(2) . ?
Cl2 C28 1.750(2) . ?
N2 C14 1.425(2) . ?
C2 C7 1.399(2) . ?
C2 C3 1.412(2) . ?
Cl3 C28 1.747(2) . ?
N3 C27 1.466(2) . ?
N3 C26 1.472(2) . ?
C3 C4 1.392(3) . ?
C3 C8 1.519(3) . ?
C4 C5 1.378(3) . ?
C5 C6 1.373(3) . ?
C6 C7 1.397(3) . ?
C7 C11 1.515(3) . ?
C8 C10 1.529(3) . ?
C8 C9 1.530(3) . ?
C11 C13 1.534(3) . ?
C11 C12 1.539(3) . ?
C14 C15 1.407(2) . ?
C14 C19 1.411(2) . ?
C15 C16 1.396(3) . ?
C15 C20 1.525(3) . ?
C16 C17 1.380(3) . ?
C17 C18 1.378(3) . ?
C18 C19 1.392(3) . ?
C19 C23 1.515(3) . ?
C20 C22 1.507(3) . ?
C20 C21 1.523(3) . ?
C23 C24 1.522(3) . ?
C23 C25 1.531(3) . ?
C26 C27 1.515(2) 3_665 ?
C27 C26 1.515(2) 3_665 ?
